data_7037569
loop_
_publ_author_name
'McQueen, Caitlin M. A.'
'Hill, Anthony F.'
'Ma, Chenxi'
'Ward, Jas S.'

_publ_section_title
;
 Ruthenium and osmium complexes of dihydroperimidine-based N-heterocyclic
 carbene pincer ligands.
;
_journal_issue 47
_journal_name_full 'Dalton transactions (Cambridge, England : 2003)'
_journal_page_first 20376
_journal_page_last 20385
_journal_paper_doi 10.1039/c5dt03728j
_journal_volume 44
_journal_year 2015
_chemical_compound_source local
_chemical_formula_moiety 'C47 H65 Cl2 N3 P2 Ru, 0.5(C6 H14)'
_chemical_formula_sum 'C50 H72 Cl2 N3 P2 Ru'
_chemical_formula_weight 949.06
_space_group_IT_number 2
_symmetry_cell_setting triclinic
_symmetry_space_group_name_Hall '-P 1'
_symmetry_space_group_name_H-M 'P -1'
_atom_sites_solution_hydrogens difmap
_atom_sites_solution_primary direct
_audit_update_record
;
2014-04-11 deposited with the CCDC.
2015-10-14 downloaded from the CCDC.
;
_cell_angle_alpha 104.6407(16)
_cell_angle_beta 105.8871(17)
_cell_angle_gamma 103.3678(18)
_cell_formula_units_Z 2
_cell_length_a 12.1895(3)
_cell_length_b 13.3031(4)
_cell_length_c 17.2277(6)
_cell_measurement_reflns_used 51850
_cell_measurement_temperature 200
_cell_measurement_theta_max 28
_cell_measurement_theta_min 2.55
_cell_volume 2460.49(14)
_computing_cell_refinement 'DENZO/SCALEPACK (Otwinowski & Minor, 1997)'
_computing_data_collection 'COLLECT (Nonius, 2001).'
_computing_data_reduction 'DENZO/SCALEPACK (Otwinowski & Minor, 1997)'
_computing_molecular_graphics 'ORTEP-3 for Windows v. 2.01'
_computing_publication_material 'CRYSTALS (Betteridge et al., 2003)'
_computing_structure_refinement 'CRYSTALS (Betteridge et al., 2003)'
_computing_structure_solution 'SIR92 (Altomare et al., 1994)'
_diffrn_ambient_temperature 200
_diffrn_measured_fraction_theta_full 0.995
_diffrn_measured_fraction_theta_max 0.992
_diffrn_measurement_device Area
_diffrn_measurement_device_type 'Nonius KappaCCD'
_diffrn_measurement_method \w
_diffrn_radiation_monochromator graphite
_diffrn_radiation_type 'Mo K\a'
_diffrn_radiation_wavelength 0.71073
_diffrn_reflns_av_R_equivalents 0.085
_diffrn_reflns_limit_h_max 15
_diffrn_reflns_limit_h_min -16
_diffrn_reflns_limit_k_max 16
_diffrn_reflns_limit_k_min -17
_diffrn_reflns_limit_l_max 22
_diffrn_reflns_limit_l_min 0
_diffrn_reflns_number 11695
_diffrn_reflns_theta_full 27.085
_diffrn_reflns_theta_max 27.923
_diffrn_reflns_theta_min 2.582
_diffrn_standards_number 0
_exptl_absorpt_coefficient_mu 0.528
_exptl_absorpt_correction_T_max 0.977
_exptl_absorpt_correction_T_min 0.919
_exptl_absorpt_correction_type integration
_exptl_absorpt_process_details
;
Gaussian integration (Coppens, 1970)
;
_exptl_crystal_colour yellow
_exptl_crystal_density_diffrn 1.281
_exptl_crystal_density_method 'not measured'
_exptl_crystal_description lath
_exptl_crystal_F_000 1002
_exptl_crystal_size_max 0.170
_exptl_crystal_size_mid 0.075
_exptl_crystal_size_min 0.030
_platon_squeeze_details
;
;
_refine_diff_density_max 1.52
_refine_diff_density_min -1.28
_refine_ls_extinction_method None
_refine_ls_goodness_of_fit_ref 1.0040
_refine_ls_hydrogen_treatment constr
_refine_ls_matrix_type full
_refine_ls_number_parameters 523
_refine_ls_number_reflns 11662
_refine_ls_number_restraints 0
_refine_ls_R_factor_all 0.0909
_refine_ls_R_factor_gt 0.0620
_refine_ls_shift/su_max 0.0035645
_refine_ls_shift/su_mean 0.0001671
_refine_ls_structure_factor_coef Fsqd
_refine_ls_weighting_details
;
 Method= Modified Sheldrick 
 w=1/[\s^2^(F^2^) + ( 0.02P)^2^ + 8.03P] 
 ,where P=(max(Fo^2^,0) + 2Fc^2^)/3 
;
_refine_ls_weighting_scheme calc
_refine_ls_wR_factor_all 0.1172
_refine_ls_wR_factor_gt 0.1071
_refine_ls_wR_factor_ref 0.1172
_reflns_limit_h_max 15
_reflns_limit_h_min -16
_reflns_limit_k_max 16
_reflns_limit_k_min -17
_reflns_limit_l_max 22
_reflns_limit_l_min 0
_reflns_number_gt 8763
_reflns_number_total 11695
_reflns_threshold_expression I>2.0\s(I)
_oxford_diffrn_Wilson_B_factor 1.77
_oxford_diffrn_Wilson_scale 25.03
_oxford_refine_ls_r_factor_ref 0.0909
_oxford_refine_ls_scale 0.22345(10)
_oxford_reflns_number_all 11662
_oxford_reflns_threshold_expression_ref I>-10.0\s(I)
_cod_data_source_file c5dt03728j1.cif
_cod_data_source_block 1
_cod_depositor_comments
;
The following automatic conversions were performed:

'_symmetry_cell_setting' value 'Triclinic' changed to 'triclinic'
according to
/usr/data/users/saulius/crontab/automatic-downloads/current/RSC/lib/dictionaries/cif_core.dic
dictionary named 'cif_core.dic' version 2.4.2 from 2011-04-26.

'_atom_sites_solution_primary' value 'Direct' changed to 'direct'
according to
/usr/data/users/saulius/crontab/automatic-downloads/current/RSC/lib/dictionaries/cif_core.dic
dictionary named 'cif_core.dic' version 2.4.2 from 2011-04-26.

Automatic conversion script
Id: cif_fix_values 4268 2015-11-12 08:31:59Z antanas 
;
_cod_original_sg_symbol_H-M 'P -1 '
_cod_original_formula_sum 'C50 H72 Cl2 N3 P2 Ru1'
_cod_database_code 7037569

loop_
_symmetry_equiv_pos_as_xyz
x,y,z
-x,-y,-z

loop_
_atom_site_label
_atom_site_type_symbol
_atom_site_fract_x
_atom_site_fract_y
_atom_site_fract_z
_atom_site_U_iso_or_equiv
_atom_site_occupancy
_atom_site_adp_type
_atom_site_refinement_flags_posn
Ru1 Ru 0.27398(3) 0.28460(2) 0.672264(19) 0.0216 1.0000 Uani .
N1 N 0.1980(2) 0.3872(2) 0.53819(18) 0.0235 1.0000 Uani .
N2 N 0.0379(2) 0.2564(2) 0.54079(18) 0.0230 1.0000 Uani .
N3 N 0.4565(3) 0.2414(3) 0.8178(2) 0.0372 1.0000 Uani .
P1 P 0.41707(8) 0.38025(8) 0.63004(6) 0.0241 1.0000 Uani .
P2 P 0.09421(8) 0.20474(8) 0.68717(6) 0.0239 1.0000 Uani .
C1 C 0.1589(3) 0.3117(3) 0.5739(2) 0.0230 1.0000 Uani .
C2 C 0.1223(3) 0.4179(3) 0.4767(2) 0.0246 1.0000 Uani .
C3 C 0.1636(3) 0.5047(3) 0.4504(2) 0.0300 1.0000 Uani .
C4 C 0.0832(4) 0.5270(3) 0.3862(2) 0.0328 1.0000 Uani .
C5 C -0.0356(4) 0.4639(3) 0.3483(2) 0.0335 1.0000 Uani .
C6 C -0.0815(3) 0.3756(3) 0.3746(2) 0.0286 1.0000 Uani .
C7 C -0.2035(4) 0.3086(4) 0.3385(3) 0.0373 1.0000 Uani .
C8 C -0.2420(4) 0.2235(4) 0.3657(3) 0.0370 1.0000 Uani .
C9 C -0.1641(3) 0.2018(3) 0.4318(2) 0.0309 1.0000 Uani .
C10 C -0.0447(3) 0.2687(3) 0.4707(2) 0.0239 1.0000 Uani .
C11 C -0.0009(3) 0.3542(3) 0.4407(2) 0.0241 1.0000 Uani .
C21 C 0.3280(3) 0.4492(3) 0.5708(2) 0.0280 1.0000 Uani .
C22 C -0.0099(3) 0.1752(3) 0.5776(2) 0.0267 1.0000 Uani .
C31 C 0.4794(3) 0.3119(3) 0.5534(2) 0.0293 1.0000 Uani .
C32 C 0.3829(4) 0.2406(3) 0.4660(2) 0.0345 1.0000 Uani .
C33 C 0.4379(4) 0.1832(4) 0.4054(3) 0.0433 1.0000 Uani .
C34 C 0.5064(4) 0.1144(4) 0.4451(3) 0.0480 1.0000 Uani .
C35 C 0.6034(4) 0.1856(4) 0.5306(3) 0.0432 1.0000 Uani .
C36 C 0.5515(4) 0.2444(3) 0.5922(3) 0.0355 1.0000 Uani .
C41 C 0.5445(3) 0.5023(3) 0.7091(2) 0.0283 1.0000 Uani .
C42 C 0.6307(4) 0.5569(4) 0.6707(3) 0.0430 1.0000 Uani .
C43 C 0.7254(4) 0.6633(4) 0.7373(3) 0.0552 1.0000 Uani .
C44 C 0.7934(4) 0.6427(4) 0.8153(3) 0.0542 1.0000 Uani .
C45 C 0.7087(4) 0.5884(4) 0.8540(3) 0.0501 1.0000 Uani .
C46 C 0.6133(4) 0.4820(3) 0.7889(3) 0.0394 1.0000 Uani .
C51 C 0.0606(4) 0.0696(3) 0.7016(3) 0.0382 1.0000 Uani .
C52 C -0.0650(5) -0.0005(4) 0.6755(4) 0.0637 1.0000 Uani .
C53 C -0.0742(4) -0.1145(3) 0.6797(3) 0.0452 1.0000 Uani .
C54 C 0.0087(5) -0.1166(4) 0.7603(4) 0.0777 1.0000 Uani .
C55 C 0.1313(4) -0.0415(5) 0.7916(4) 0.0722 1.0000 Uani .
C56 C 0.1462(4) 0.0691(4) 0.7832(3) 0.0507 1.0000 Uani .
C61 C 0.0399(3) 0.2959(3) 0.7566(2) 0.0276 1.0000 Uani .
C62 C 0.1191(4) 0.3351(4) 0.8515(3) 0.0376 1.0000 Uani .
C63 C 0.0909(4) 0.4308(4) 0.9023(3) 0.0494 1.0000 Uani .
C64 C -0.0417(4) 0.3991(4) 0.8926(3) 0.0504 1.0000 Uani .
C65 C -0.1229(4) 0.3532(4) 0.7993(3) 0.0445 1.0000 Uani .
C66 C -0.0926(4) 0.2597(4) 0.7477(3) 0.0401 1.0000 Uani .
C70 C 0.3875(3) 0.2584(3) 0.7654(2) 0.0278 1.0000 Uani .
C71 C 0.5524(4) 0.2407(3) 0.8845(3) 0.0364 1.0000 Uani .
C72 C 0.6259(4) 0.1813(4) 0.8644(3) 0.0444 1.0000 Uani .
C73 C 0.7246(4) 0.1884(4) 0.9330(4) 0.0566 1.0000 Uani .
C74 C 0.7462(4) 0.2508(4) 1.0166(3) 0.0572 1.0000 Uani .
C75 C 0.6685(5) 0.3046(4) 1.0330(3) 0.0576 1.0000 Uani .
C76 C 0.5696(4) 0.3011(4) 0.9681(3) 0.0482 1.0000 Uani .
C77 C 0.6001(5) 0.1121(5) 0.7738(4) 0.0638 1.0000 Uani .
C78 C 0.8559(5) 0.2570(6) 1.0895(4) 0.0892 1.0000 Uani .
C79 C 0.4815(6) 0.3578(5) 0.9867(4) 0.0795 1.0000 Uani .
C80 C 0.4716(7) 0.1682(6) 0.1603(5) 0.0960 1.0000 Uani .
C81 C 0.5388(7) 0.0930(6) 0.1193(4) 0.0956 1.0000 Uani .
C82 C 0.4665(7) 0.0383(5) 0.0192(5) 0.0960 1.0000 Uani .
Cl1 Cl 0.24393(9) 0.10029(8) 0.57950(6) 0.0342 1.0000 Uani .
Cl2 Cl 0.30097(8) 0.46775(7) 0.76532(6) 0.0303 1.0000 Uani .
H31 H 0.2437 0.5489 0.4755 0.0363 1.0000 Uiso R
H41 H 0.1130 0.5859 0.3695 0.0385 1.0000 Uiso R
H51 H -0.0863 0.4790 0.3058 0.0399 1.0000 Uiso R
H71 H -0.2564 0.3236 0.2965 0.0447 1.0000 Uiso R
H81 H -0.3217 0.1784 0.3405 0.0444 1.0000 Uiso R
H91 H -0.1922 0.1429 0.4489 0.0366 1.0000 Uiso R
H211 H 0.3419 0.5215 0.6094 0.0338 1.0000 Uiso R
H212 H 0.3515 0.4559 0.5234 0.0339 1.0000 Uiso R
H221 H -0.0879 0.1795 0.5790 0.0320 1.0000 Uiso R
H222 H -0.0200 0.1034 0.5426 0.0319 1.0000 Uiso R
H311 H 0.5360 0.3692 0.5447 0.0350 1.0000 Uiso R
H321 H 0.3243 0.1860 0.4743 0.0411 1.0000 Uiso R
H322 H 0.3431 0.2850 0.4405 0.0408 1.0000 Uiso R
H331 H 0.4940 0.2395 0.3958 0.0516 1.0000 Uiso R
H332 H 0.3749 0.1371 0.3508 0.0524 1.0000 Uiso R
H341 H 0.4498 0.0572 0.4536 0.0578 1.0000 Uiso R
H342 H 0.5419 0.0803 0.4069 0.0582 1.0000 Uiso R
H351 H 0.6417 0.1395 0.5554 0.0518 1.0000 Uiso R
H352 H 0.6632 0.2398 0.5217 0.0519 1.0000 Uiso R
H361 H 0.6155 0.2924 0.6450 0.0424 1.0000 Uiso R
H362 H 0.4977 0.1911 0.6053 0.0432 1.0000 Uiso R
H411 H 0.5067 0.5553 0.7290 0.0336 1.0000 Uiso R
H421 H 0.6708 0.5067 0.6504 0.0516 1.0000 Uiso R
H422 H 0.5857 0.5744 0.6234 0.0519 1.0000 Uiso R
H431 H 0.6846 0.7153 0.7536 0.0655 1.0000 Uiso R
H432 H 0.7820 0.6929 0.7123 0.0661 1.0000 Uiso R
H441 H 0.8488 0.7116 0.8579 0.0652 1.0000 Uiso R
H442 H 0.8387 0.5951 0.7997 0.0652 1.0000 Uiso R
H451 H 0.7553 0.5725 0.9013 0.0600 1.0000 Uiso R
H452 H 0.6690 0.6382 0.8750 0.0594 1.0000 Uiso R
H461 H 0.5577 0.4538 0.8149 0.0468 1.0000 Uiso R
H462 H 0.6520 0.4291 0.7719 0.0471 1.0000 Uiso R
H511 H 0.0861 0.0261 0.6584 0.0470 1.0000 Uiso R
H521 H -0.0995 0.0359 0.7165 0.0780 1.0000 Uiso R
H522 H -0.1101 -0.0065 0.6171 0.0770 1.0000 Uiso R
H531 H -0.1559 -0.1501 0.6735 0.0548 1.0000 Uiso R
H532 H -0.0559 -0.1536 0.6328 0.0547 1.0000 Uiso R
H541 H -0.0232 -0.0919 0.8043 0.0934 1.0000 Uiso R
H542 H 0.0079 -0.1905 0.7554 0.0928 1.0000 Uiso R
H551 H 0.1744 -0.0353 0.8497 0.0872 1.0000 Uiso R
H552 H 0.1692 -0.0757 0.7546 0.0878 1.0000 Uiso R
H561 H 0.1254 0.1109 0.8288 0.0614 1.0000 Uiso R
H562 H 0.2276 0.1056 0.7907 0.0613 1.0000 Uiso R
H611 H 0.0520 0.3613 0.7403 0.0325 1.0000 Uiso R
H621 H 0.1013 0.2744 0.8724 0.0450 1.0000 Uiso R
H622 H 0.2031 0.3564 0.8589 0.0452 1.0000 Uiso R
H631 H 0.1398 0.4526 0.9631 0.0593 1.0000 Uiso R
H632 H 0.1102 0.4925 0.8824 0.0594 1.0000 Uiso R
H641 H -0.0591 0.4627 0.9214 0.0611 1.0000 Uiso R
H642 H -0.0577 0.3427 0.9191 0.0608 1.0000 Uiso R
H651 H -0.2061 0.3264 0.7957 0.0529 1.0000 Uiso R
H652 H -0.1130 0.4120 0.7750 0.0529 1.0000 Uiso R
H661 H -0.1086 0.1991 0.7694 0.0480 1.0000 Uiso R
H662 H -0.1425 0.2355 0.6881 0.0480 1.0000 Uiso R
H731 H 0.7758 0.1505 0.9216 0.0678 1.0000 Uiso R
H751 H 0.6818 0.3448 1.0894 0.0692 1.0000 Uiso R
H771 H 0.6557 0.0723 0.7721 0.0952 1.0000 Uiso R
H772 H 0.5198 0.0616 0.7500 0.0948 1.0000 Uiso R
H773 H 0.6073 0.1578 0.7397 0.0951 1.0000 Uiso R
H781 H 0.8503 0.2902 1.1440 0.1332 1.0000 Uiso R
H782 H 0.8607 0.1850 1.0853 0.1330 1.0000 Uiso R
H783 H 0.9280 0.3003 1.0862 0.1332 1.0000 Uiso R
H791 H 0.5116 0.4030 1.0462 0.1187 1.0000 Uiso R
H792 H 0.4052 0.3030 0.9742 0.1190 1.0000 Uiso R
H793 H 0.4693 0.4026 0.9516 0.1188 1.0000 Uiso R
H801 H 0.4991 0.1890 0.2205 0.1440 1.0000 Uiso R
H802 H 0.4839 0.2318 0.1438 0.1438 1.0000 Uiso R
H803 H 0.3860 0.1273 0.1364 0.1435 1.0000 Uiso R
H811 H 0.6191 0.1375 0.1277 0.1148 1.0000 Uiso R
H812 H 0.5457 0.0359 0.1444 0.1150 1.0000 Uiso R
H821 H 0.4558 0.0930 -0.0095 0.1170 1.0000 Uiso R
H822 H 0.3843 -0.0039 0.0103 0.1174 1.0000 Uiso R

loop_
_atom_site_aniso_label
_atom_site_aniso_U_11
_atom_site_aniso_U_22
_atom_site_aniso_U_33
_atom_site_aniso_U_23
_atom_site_aniso_U_13
_atom_site_aniso_U_12
Ru1 0.01924(14) 0.02579(15) 0.02032(15) 0.01085(11) 0.00477(11) 0.00766(11)
N1 0.0206(14) 0.0286(16) 0.0225(15) 0.0134(13) 0.0057(12) 0.0073(12)
N2 0.0202(14) 0.0278(15) 0.0227(15) 0.0125(13) 0.0059(12) 0.0086(12)
N3 0.0262(17) 0.042(2) 0.037(2) 0.0217(16) -0.0015(15) 0.0055(15)
P1 0.0194(4) 0.0305(5) 0.0245(5) 0.0132(4) 0.0071(4) 0.0082(4)
P2 0.0205(4) 0.0285(5) 0.0228(5) 0.0119(4) 0.0059(4) 0.0068(4)
C1 0.0238(17) 0.0244(18) 0.0219(18) 0.0091(15) 0.0073(14) 0.0094(14)
C2 0.0255(18) 0.0301(19) 0.0217(18) 0.0108(15) 0.0085(14) 0.0130(15)
C3 0.0294(19) 0.033(2) 0.030(2) 0.0149(17) 0.0095(16) 0.0116(16)
C4 0.039(2) 0.038(2) 0.031(2) 0.0227(18) 0.0130(18) 0.0170(18)
C5 0.038(2) 0.041(2) 0.027(2) 0.0176(18) 0.0089(17) 0.0197(19)
C6 0.0304(19) 0.035(2) 0.0238(19) 0.0132(16) 0.0072(15) 0.0160(17)
C7 0.031(2) 0.050(3) 0.030(2) 0.019(2) 0.0017(17) 0.0169(19)
C8 0.0250(19) 0.050(3) 0.031(2) 0.0145(19) 0.0031(16) 0.0099(18)
C9 0.0249(18) 0.036(2) 0.029(2) 0.0135(17) 0.0048(16) 0.0084(16)
C10 0.0217(17) 0.0299(19) 0.0213(18) 0.0089(15) 0.0058(14) 0.0124(15)
C11 0.0242(17) 0.0288(19) 0.0213(18) 0.0104(15) 0.0073(14) 0.0110(15)
C21 0.0210(17) 0.034(2) 0.031(2) 0.0174(17) 0.0079(15) 0.0068(15)
C22 0.0233(18) 0.0307(19) 0.0252(19) 0.0123(16) 0.0063(15) 0.0064(15)
C31 0.0259(18) 0.033(2) 0.028(2) 0.0111(17) 0.0085(16) 0.0074(16)
C32 0.031(2) 0.042(2) 0.026(2) 0.0130(18) 0.0066(17) 0.0079(18)
C33 0.049(3) 0.050(3) 0.030(2) 0.011(2) 0.016(2) 0.014(2)
C34 0.052(3) 0.042(3) 0.049(3) 0.009(2) 0.020(2) 0.018(2)
C35 0.036(2) 0.041(2) 0.056(3) 0.015(2) 0.020(2) 0.016(2)
C36 0.031(2) 0.043(2) 0.033(2) 0.0123(19) 0.0085(17) 0.0142(18)
C41 0.0238(18) 0.0286(19) 0.031(2) 0.0116(16) 0.0064(15) 0.0076(15)
C42 0.033(2) 0.047(3) 0.042(3) 0.017(2) 0.0134(19) -0.0012(19)
C43 0.042(3) 0.051(3) 0.056(3) 0.019(2) 0.012(2) -0.009(2)
C44 0.029(2) 0.046(3) 0.064(3) 0.008(2) 0.002(2) 0.000(2)
C45 0.040(2) 0.047(3) 0.041(3) 0.012(2) -0.007(2) 0.003(2)
C46 0.032(2) 0.039(2) 0.037(2) 0.0141(19) -0.0002(18) 0.0057(18)
C51 0.033(2) 0.036(2) 0.044(3) 0.024(2) 0.0048(19) 0.0072(18)
C52 0.051(3) 0.047(3) 0.070(4) 0.037(3) -0.011(3) -0.005(2)
C53 0.039(2) 0.035(2) 0.051(3) 0.021(2) 0.004(2) 0.0013(19)
C54 0.076(4) 0.046(3) 0.076(4) 0.041(3) -0.020(3) -0.009(3)
C55 0.042(3) 0.069(4) 0.102(5) 0.068(4) -0.006(3) 0.003(3)
C56 0.045(3) 0.044(3) 0.050(3) 0.029(2) -0.007(2) 0.003(2)
C61 0.0266(19) 0.031(2) 0.029(2) 0.0140(16) 0.0101(16) 0.0109(16)
C62 0.035(2) 0.053(3) 0.028(2) 0.0167(19) 0.0101(17) 0.016(2)
C63 0.050(3) 0.057(3) 0.033(2) 0.005(2) 0.012(2) 0.017(2)
C64 0.059(3) 0.060(3) 0.042(3) 0.014(2) 0.028(2) 0.029(3)
C65 0.039(2) 0.057(3) 0.044(3) 0.016(2) 0.017(2) 0.025(2)
C66 0.028(2) 0.046(3) 0.044(3) 0.009(2) 0.0150(19) 0.0119(19)
C70 0.0227(18) 0.030(2) 0.029(2) 0.0114(17) 0.0093(16) 0.0053(15)
C71 0.029(2) 0.035(2) 0.038(2) 0.0204(19) -0.0033(17) 0.0045(17)
C72 0.037(2) 0.051(3) 0.047(3) 0.027(2) 0.008(2) 0.012(2)
C73 0.039(3) 0.062(3) 0.074(4) 0.040(3) 0.009(3) 0.018(2)
C74 0.041(3) 0.056(3) 0.054(3) 0.033(3) -0.011(2) -0.003(2)
C75 0.060(3) 0.045(3) 0.044(3) 0.017(2) -0.008(2) 0.004(2)
C76 0.055(3) 0.039(2) 0.037(3) 0.015(2) -0.001(2) 0.010(2)
C77 0.071(4) 0.073(4) 0.061(4) 0.029(3) 0.026(3) 0.037(3)
C78 0.059(4) 0.093(5) 0.082(5) 0.047(4) -0.028(3) 0.009(3)
C79 0.103(5) 0.075(4) 0.055(4) 0.011(3) 0.014(3) 0.048(4)
C80 0.087(5) 0.103(6) 0.085(5) 0.015(4) 0.015(4) 0.042(4)
C81 0.098(5) 0.093(5) 0.073(5) 0.037(4) 0.016(4) -0.005(4)
C82 0.095(5) 0.068(4) 0.125(7) 0.037(5) 0.053(5) 0.004(4)
Cl1 0.0376(5) 0.0284(5) 0.0360(5) 0.0093(4) 0.0153(4) 0.0087(4)
Cl2 0.0271(5) 0.0298(5) 0.0305(5) 0.0069(4) 0.0088(4) 0.0084(4)

loop_
_atom_type_symbol
_atom_type_scat_dispersion_real
_atom_type_scat_dispersion_imag
_atom_type_scat_Cromer_Mann_a1
_atom_type_scat_Cromer_Mann_b1
_atom_type_scat_Cromer_Mann_a2
_atom_type_scat_Cromer_Mann_b2
_atom_type_scat_Cromer_Mann_a3
_atom_type_scat_Cromer_Mann_b3
_atom_type_scat_Cromer_Mann_a4
_atom_type_scat_Cromer_Mann_b4
_atom_type_scat_Cromer_Mann_c
_atom_type_scat_source
C 0.0033 0.0016 2.3100 20.8439 1.0200 10.2075 1.5886 0.5687 0.8650 51.6512 0.2156 'International Tables Vol C 4.2.6.8 and 6.1.1.4'
H 0.0000 0.0000 0.4930 10.5109 0.3229 26.1257 0.1402 3.1424 0.0408 57.7998 0.0030 'International Tables Vol C 4.2.6.8 and 6.1.1.4'
Cl 0.1484 0.1585 11.4604 0.0104 7.1964 1.1662 6.2556 18.5194 1.6455 47.7784 -9.5574 'International Tables Vol C 4.2.6.8 and 6.1.1.4'
N 0.0061 0.0033 12.2126 0.0057 3.1322 9.8933 2.0125 28.9975 1.1663 0.5826 -11.5290 'International Tables Vol C 4.2.6.8 and 6.1.1.4'
P 0.1023 0.0942 6.4345 1.9067 4.1791 27.1570 1.7800 0.5260 1.4908 68.1645 1.1149 'International Tables Vol C 4.2.6.8 and 6.1.1.4'
Ru -1.2594 0.8363 19.2674 0.8085 12.9182 8.4347 4.8634 24.7997 1.5676 94.2928 5.3787 'International Tables Vol C 4.2.6.8 and 6.1.1.4'

loop_
_exptl_crystal_face_index_h
_exptl_crystal_face_index_k
_exptl_crystal_face_index_l
_exptl_crystal_face_perp_dist
0 -1 0 0.100
0 1 0 0.070
0 0 1 0.020
0 0 -1 0.055
-2 0 3 0.057
2 0 3 0.057
1 0 -2 0.060
-8 9 0 0.060
-4 -3 0 0.099
13 -14 -1 0.059
1 -1 -3 0.033
-5 6 10 0.018

loop_
_geom_angle_atom_site_label_1
_geom_angle_site_symmetry_1
_geom_angle_atom_site_label_2
_geom_angle_atom_site_label_3
_geom_angle
_geom_angle_publ_flag
P1 . Ru1 P2 163.44(3) yes
P1 . Ru1 C1 82.06(10) yes
P2 . Ru1 C1 81.57(10) yes
P1 . Ru1 C70 96.74(11) yes
P2 . Ru1 C70 99.65(11) yes
C1 . Ru1 C70 178.60(15) yes
P1 . Ru1 Cl1 97.60(4) yes
P2 . Ru1 Cl1 85.33(3) yes
C1 . Ru1 Cl1 91.31(10) yes
C70 . Ru1 Cl1 88.12(11) yes
P1 . Ru1 Cl2 83.27(3) yes
P2 . Ru1 Cl2 93.76(3) yes
C1 . Ru1 Cl2 88.53(10) yes
C70 . Ru1 Cl2 92.06(11) yes
Cl1 . Ru1 Cl2 179.09(4) yes
C1 . N1 C2 124.9(3) yes
C1 . N1 C21 118.4(3) yes
C2 . N1 C21 116.4(3) yes
C1 . N2 C10 124.3(3) yes
C1 . N2 C22 118.3(3) yes
C10 . N2 C22 117.4(3) yes
C70 . N3 C71 169.6(4) yes
Ru1 . P1 C21 99.94(12) yes
Ru1 . P1 C31 122.85(13) yes
C21 . P1 C31 103.77(17) yes
Ru1 . P1 C41 120.70(13) yes
C21 . P1 C41 99.54(17) yes
C31 . P1 C41 105.52(17) yes
Ru1 . P2 C22 99.12(12) yes
Ru1 . P2 C51 121.32(14) yes
C22 . P2 C51 103.00(18) yes
Ru1 . P2 C61 116.78(12) yes
C22 . P2 C61 104.06(17) yes
C51 . P2 C61 109.29(19) yes
N2 . C1 N1 115.8(3) yes
N2 . C1 Ru1 122.0(2) yes
N1 . C1 Ru1 122.2(2) yes
N1 . C2 C3 123.3(3) yes
N1 . C2 C11 116.9(3) yes
C3 . C2 C11 119.8(3) yes
C2 . C3 C4 119.8(4) yes
C2 . C3 H31 120.4 no
C4 . C3 H31 119.9 no
C3 . C4 C5 121.4(4) yes
C3 . C4 H41 118.3 no
C5 . C4 H41 120.3 no
C4 . C5 C6 120.4(3) yes
C4 . C5 H51 120.2 no
C6 . C5 H51 119.4 no
C5 . C6 C7 122.9(3) yes
C5 . C6 C11 118.3(3) yes
C7 . C6 C11 118.8(3) yes
C6 . C7 C8 120.2(4) yes
C6 . C7 H71 118.8 no
C8 . C7 H71 120.9 no
C7 . C8 C9 121.9(4) yes
C7 . C8 H81 119.7 no
C9 . C8 H81 118.4 no
C8 . C9 C10 119.3(4) yes
C8 . C9 H91 120.4 no
C10 . C9 H91 120.3 no
N2 . C10 C9 122.9(3) yes
N2 . C10 C11 117.2(3) yes
C9 . C10 C11 119.9(3) yes
C6 . C11 C10 119.8(3) yes
C6 . C11 C2 120.3(3) yes
C10 . C11 C2 119.9(3) yes
N1 . C21 P1 110.9(2) yes
N1 . C21 H211 108.8 no
P1 . C21 H211 108.4 no
N1 . C21 H212 108.6 no
P1 . C21 H212 110.5 no
H211 . C21 H212 109.5 no
P2 . C22 N2 110.1(2) yes
P2 . C22 H221 110.1 no
N2 . C22 H221 108.1 no
P2 . C22 H222 109.7 no
N2 . C22 H222 109.8 no
H221 . C22 H222 109.0 no
P1 . C31 C32 112.9(3) yes
P1 . C31 C36 110.0(3) yes
C32 . C31 C36 111.0(3) yes
P1 . C31 H311 107.5 no
C32 . C31 H311 108.0 no
C36 . C31 H311 107.2 no
C31 . C32 C33 111.2(3) yes
C31 . C32 H321 108.6 no
C33 . C32 H321 109.1 no
C31 . C32 H322 110.1 no
C33 . C32 H322 109.1 no
H321 . C32 H322 108.8 no
C32 . C33 C34 110.9(4) yes
C32 . C33 H331 107.9 no
C34 . C33 H331 109.0 no
C32 . C33 H332 109.9 no
C34 . C33 H332 110.3 no
H331 . C33 H332 108.8 no
C33 . C34 C35 110.5(4) yes
C33 . C34 H341 108.9 no
C35 . C34 H341 109.2 no
C33 . C34 H342 109.9 no
C35 . C34 H342 109.8 no
H341 . C34 H342 108.5 no
C34 . C35 C36 111.6(4) yes
C34 . C35 H351 108.5 no
C36 . C35 H351 108.9 no
C34 . C35 H352 109.3 no
C36 . C35 H352 109.2 no
H351 . C35 H352 109.3 no
C31 . C36 C35 111.7(3) yes
C31 . C36 H361 109.2 no
C35 . C36 H361 110.0 no
C31 . C36 H362 107.9 no
C35 . C36 H362 109.6 no
H361 . C36 H362 108.4 no
P1 . C41 C42 114.2(3) yes
P1 . C41 C46 113.9(3) yes
C42 . C41 C46 111.1(3) yes
P1 . C41 H411 104.7 no
C42 . C41 H411 106.4 no
C46 . C41 H411 105.6 no
C41 . C42 C43 111.2(4) yes
C41 . C42 H421 109.0 no
C43 . C42 H421 109.3 no
C41 . C42 H422 109.4 no
C43 . C42 H422 108.5 no
H421 . C42 H422 109.5 no
C42 . C43 C44 111.1(4) yes
C42 . C43 H431 108.5 no
C44 . C43 H431 109.5 no
C42 . C43 H432 109.1 no
C44 . C43 H432 108.7 no
H431 . C43 H432 110.0 no
C43 . C44 C45 111.4(4) yes
C43 . C44 H441 109.5 no
C45 . C44 H441 108.8 no
C43 . C44 H442 109.4 no
C45 . C44 H442 108.7 no
H441 . C44 H442 108.9 no
C44 . C45 C46 112.0(4) yes
C44 . C45 H451 108.6 no
C46 . C45 H451 109.2 no
C44 . C45 H452 109.3 no
C46 . C45 H452 108.9 no
H451 . C45 H452 108.7 no
C45 . C46 C41 110.7(3) yes
C45 . C46 H461 109.0 no
C41 . C46 H461 109.5 no
C45 . C46 H462 109.4 no
C41 . C46 H462 108.4 no
H461 . C46 H462 109.8 no
P2 . C51 C52 120.4(3) yes
P2 . C51 C56 113.2(3) yes
C52 . C51 C56 115.4(4) yes
P2 . C51 H511 102.5 no
C52 . C51 H511 100.0 no
C56 . C51 H511 100.9 no
C51 . C52 C53 112.5(4) yes
C51 . C52 H521 106.6 no
C53 . C52 H521 108.6 no
C51 . C52 H522 109.7 no
C53 . C52 H522 109.2 no
H521 . C52 H522 110.2 no
C52 . C53 C54 114.6(4) yes
C52 . C53 H531 107.8 no
C54 . C53 H531 108.8 no
C52 . C53 H532 107.7 no
C54 . C53 H532 108.2 no
H531 . C53 H532 109.7 no
C53 . C54 C55 115.7(4) yes
C53 . C54 H541 106.1 no
C55 . C54 H541 104.7 no
C53 . C54 H542 110.5 no
C55 . C54 H542 111.3 no
H541 . C54 H542 107.8 no
C54 . C55 C56 117.0(4) yes
C54 . C55 H551 111.0 no
C56 . C55 H551 110.7 no
C54 . C55 H552 104.7 no
C56 . C55 H552 104.6 no
H551 . C55 H552 108.1 no
C51 . C56 C55 114.5(4) yes
C51 . C56 H561 105.0 no
C55 . C56 H561 106.1 no
C51 . C56 H562 110.6 no
C55 . C56 H562 111.5 no
H561 . C56 H562 108.8 no
P2 . C61 C62 112.4(3) yes
P2 . C61 C66 119.1(3) yes
C62 . C61 C66 109.4(3) yes
P2 . C61 H611 104.1 no
C62 . C61 H611 105.2 no
C66 . C61 H611 105.3 no
C61 . C62 C63 110.1(3) yes
C61 . C62 H621 107.8 no
C63 . C62 H621 109.4 no
C61 . C62 H622 111.1 no
C63 . C62 H622 109.9 no
H621 . C62 H622 108.4 no
C62 . C63 C64 111.1(4) yes
C62 . C63 H631 108.9 no
C64 . C63 H631 108.8 no
C62 . C63 H632 109.7 no
C64 . C63 H632 109.0 no
H631 . C63 H632 109.2 no
C63 . C64 C65 111.6(4) yes
C63 . C64 H641 109.7 no
C65 . C64 H641 109.2 no
C63 . C64 H642 108.1 no
C65 . C64 H642 108.8 no
H641 . C64 H642 109.5 no
C64 . C65 C66 112.3(4) yes
C64 . C65 H651 109.0 no
C66 . C65 H651 108.9 no
C64 . C65 H652 108.4 no
C66 . C65 H652 108.5 no
H651 . C65 H652 109.7 no
C61 . C66 C65 110.6(4) yes
C61 . C66 H661 109.4 no
C65 . C66 H661 108.2 no
C61 . C66 H662 109.5 no
C65 . C66 H662 110.1 no
H661 . C66 H662 109.0 no
Ru1 . C70 N3 177.1(4) yes
N3 . C71 C72 118.7(4) yes
N3 . C71 C76 118.2(4) yes
C72 . C71 C76 123.1(4) yes
C71 . C72 C73 116.4(5) yes
C71 . C72 C77 121.4(4) yes
C73 . C72 C77 122.2(5) yes
C72 . C73 C74 121.7(5) yes
C72 . C73 H731 118.5 no
C74 . C73 H731 119.8 no
C73 . C74 C75 119.3(4) yes
C73 . C74 C78 119.9(6) yes
C75 . C74 C78 120.8(6) yes
C74 . C75 C76 121.8(5) yes
C74 . C75 H751 119.3 no
C76 . C75 H751 118.9 no
C71 . C76 C75 117.6(5) yes
C71 . C76 C79 120.8(4) yes
C75 . C76 C79 121.7(5) yes
C72 . C77 H771 110.3 no
C72 . C77 H772 110.2 no
H771 . C77 H772 109.3 no
C72 . C77 H773 109.8 no
H771 . C77 H773 109.0 no
H772 . C77 H773 108.3 no
C74 . C78 H781 110.3 no
C74 . C78 H782 110.5 no
H781 . C78 H782 108.9 no
C74 . C78 H783 109.7 no
H781 . C78 H783 108.9 no
H782 . C78 H783 108.6 no
C76 . C79 H791 110.1 no
C76 . C79 H792 109.1 no
H791 . C79 H792 109.1 no
C76 . C79 H793 109.9 no
H791 . C79 H793 109.4 no
H792 . C79 H793 109.1 no
C81 . C80 H801 112.2 no
C81 . C80 H802 108.3 no
H801 . C80 H802 109.9 no
C81 . C80 H803 107.7 no
H801 . C80 H803 110.1 no
H802 . C80 H803 108.5 no
C80 . C81 C82 108.8(6) yes
C80 . C81 H811 109.8 no
C82 . C81 H811 108.1 no
C80 . C81 H812 112.1 no
C82 . C81 H812 109.5 no
H811 . C81 H812 108.5 no
C82 2_655 C82 C81 107.5(8) yes
C82 2_655 C82 H821 112.8 no
C81 . C82 H821 112.9 no
C82 2_655 C82 H822 111.1 no
C81 . C82 H822 108.5 no
H821 . C82 H822 104.0 no

loop_
_geom_bond_atom_site_label_1
_geom_bond_atom_site_label_2
_geom_bond_site_symmetry_2
_geom_bond_distance
_geom_bond_publ_flag
Ru1 P1 . 2.3080(9) yes
Ru1 P2 . 2.3164(9) yes
Ru1 C1 . 2.052(3) yes
Ru1 C70 . 1.975(4) yes
Ru1 Cl1 . 2.4461(10) yes
Ru1 Cl2 . 2.4456(10) yes
N1 C1 . 1.365(4) yes
N1 C2 . 1.414(4) yes
N1 C21 . 1.476(4) yes
N2 C1 . 1.366(4) yes
N2 C10 . 1.417(4) yes
N2 C22 . 1.472(4) yes
N3 C70 . 1.162(5) yes
N3 C71 . 1.400(5) yes
P1 C21 . 1.841(4) yes
P1 C31 . 1.847(4) yes
P1 C41 . 1.860(4) yes
P2 C22 . 1.846(4) yes
P2 C51 . 1.844(4) yes
P2 C61 . 1.847(4) yes
C2 C3 . 1.383(5) yes
C2 C11 . 1.412(5) yes
C3 C4 . 1.407(5) yes
C3 H31 . 0.928 no
C4 C5 . 1.368(6) yes
C4 H41 . 0.932 no
C5 C6 . 1.415(5) yes
C5 H51 . 0.918 no
C6 C7 . 1.412(5) yes
C6 C11 . 1.423(5) yes
C7 C8 . 1.365(6) yes
C7 H71 . 0.926 no
C8 C9 . 1.408(5) yes
C8 H81 . 0.927 no
C9 C10 . 1.388(5) yes
C9 H91 . 0.931 no
C10 C11 . 1.419(5) yes
C21 H211 . 0.967 no
C21 H212 . 0.953 no
C22 H221 . 0.972 no
C22 H222 . 0.951 no
C31 C32 . 1.530(5) yes
C31 C36 . 1.541(5) yes
C31 H311 . 0.975 no
C32 C33 . 1.529(6) yes
C32 H321 . 0.963 no
C32 H322 . 0.962 no
C33 C34 . 1.536(6) yes
C33 H331 . 0.972 no
C33 H332 . 0.974 no
C34 C35 . 1.513(6) yes
C34 H341 . 0.972 no
C34 H342 . 0.961 no
C35 C36 . 1.522(6) yes
C35 H351 . 0.966 no
C35 H352 . 0.974 no
C36 H361 . 0.965 no
C36 H362 . 0.964 no
C41 C42 . 1.531(5) yes
C41 C46 . 1.526(5) yes
C41 H411 . 0.970 no
C42 C43 . 1.533(6) yes
C42 H421 . 0.966 no
C42 H422 . 0.964 no
C43 C44 . 1.499(7) yes
C43 H431 . 0.970 no
C43 H432 . 0.969 no
C44 C45 . 1.519(7) yes
C44 H441 . 0.969 no
C44 H442 . 0.966 no
C45 C46 . 1.528(6) yes
C45 H451 . 0.958 no
C45 H452 . 0.963 no
C46 H461 . 0.967 no
C46 H462 . 0.963 no
C51 C52 . 1.473(6) yes
C51 C56 . 1.506(5) yes
C51 H511 . 0.989 no
C52 C53 . 1.515(6) yes
C52 H521 . 0.996 no
C52 H522 . 0.978 no
C53 C54 . 1.489(6) yes
C53 H531 . 0.963 no
C53 H532 . 0.956 no
C54 C55 . 1.456(7) yes
C54 H541 . 0.965 no
C54 H542 . 0.962 no
C55 C56 . 1.489(6) yes
C55 H551 . 0.967 no
C55 H552 . 0.969 no
C56 H561 . 0.972 no
C56 H562 . 0.955 no
C61 C62 . 1.533(5) yes
C61 C66 . 1.526(5) yes
C61 H611 . 0.972 no
C62 C63 . 1.520(6) yes
C62 H621 . 0.968 no
C62 H622 . 0.960 no
C63 C64 . 1.523(6) yes
C63 H631 . 0.980 no
C63 H632 . 0.973 no
C64 C65 . 1.513(6) yes
C64 H641 . 0.966 no
C64 H642 . 0.982 no
C65 C66 . 1.519(6) yes
C65 H651 . 0.973 no
C65 H652 . 0.977 no
C66 H661 . 0.974 no
C66 H662 . 0.964 no
C71 C72 . 1.381(6) yes
C71 C76 . 1.391(6) yes
C72 C73 . 1.402(6) yes
C72 C77 . 1.500(7) yes
C73 C74 . 1.385(8) yes
C73 H731 . 0.919 no
C74 C75 . 1.359(8) yes
C74 C78 . 1.532(6) yes
C75 C76 . 1.384(6) yes
C75 H751 . 0.932 no
C76 C79 . 1.506(8) yes
C77 H771 . 0.953 no
C77 H772 . 0.957 no
C77 H773 . 0.952 no
C78 H781 . 0.960 no
C78 H782 . 0.959 no
C78 H783 . 0.958 no
C79 H791 . 0.962 no
C79 H792 . 0.970 no
C79 H793 . 0.958 no
C80 C81 . 1.585(10) yes
C80 H801 . 0.941 no
C80 H802 . 0.951 no
C80 H803 . 0.971 no
C81 C82 . 1.585(10) yes
C81 H811 . 0.970 no
C81 H812 . 0.973 no
C82 C82 2_655 1.577(14) yes
C82 H821 . 0.991 no
C82 H822 . 0.977 no

loop_
_platon_squeeze_void_nr
_platon_squeeze_void_average_x
_platon_squeeze_void_average_y
_platon_squeeze_void_average_z
_platon_squeeze_void_volume
_platon_squeeze_void_count_electrons
_platon_squeeze_void_content
1 0.000 0.000 0.000 171 29 ' '
